data_2014478
loop_
_publ_author_name
'Akitsu, Takashiro'
'Takeuchi, Yuiri'
'Einaga, Yasuaki'

_publ_section_title
;
 Racemic 3,5-dichloro-2-{[(1-phenylethyl)imino]methyl}phenol
;
_journal_issue 11
_journal_name_full 'Acta Crystallographica Section C'
_journal_page_first o801
_journal_page_last o802
_journal_paper_doi 10.1107/S0108270104017354
_journal_volume 60
_journal_year 2004
_chemical_formula_iupac 'C15 H13 Cl2 N O'
_chemical_formula_moiety 'C15 H13 Cl2 N O'
_chemical_formula_sum 'C15 H13 Cl2 N O'
_chemical_formula_weight 294.16
_chemical_name_systematic
;
3,5-dichloro-2-{[(1-phenylethyl)imino]methyl}phenol
;
_space_group_IT_number 15
_symmetry_cell_setting monoclinic
_symmetry_space_group_name_Hall '-C 2yc'
_symmetry_space_group_name_H-M 'C 1 2/c 1'
_cell_angle_alpha 90
_cell_angle_beta 113.99(3)
_cell_angle_gamma 90
_cell_formula_units_Z 8
_cell_length_a 21.395(8)
_cell_length_b 9.463(5)
_cell_length_c 15.571(7)
_cell_measurement_reflns_used 25
_cell_measurement_temperature 298.0(10)
_cell_measurement_theta_max 12.3
_cell_measurement_theta_min 10.0
_cell_volume 2880(2)
_computing_cell_refinement 'WinAFC Diffractometer Control Software'
_computing_data_collection 'WinAFC Diffractometer Control Software (Rigaku, 1999)'
_computing_data_reduction 'TEXSAN (Molecular Structure Corporation, 2001)'
_computing_molecular_graphics 'ORTEPII (Johnson, 1976)'
_computing_publication_material TEXSAN
_computing_structure_refinement 'SHELXL97 (Sheldrick, 1997)'
_computing_structure_solution 'SIR92 (Altomare et al., 1994)'
_diffrn_measured_fraction_theta_full 1.00
_diffrn_measured_fraction_theta_max 1.00
_diffrn_measurement_device_type 'Rigaku AFC-7R'
_diffrn_measurement_method \w/2\q
_diffrn_radiation_type 'Mo K\a'
_diffrn_radiation_wavelength 0.7107
_diffrn_reflns_av_R_equivalents 0.030
_diffrn_reflns_limit_h_max 27
_diffrn_reflns_limit_h_min -25
_diffrn_reflns_limit_k_max 12
_diffrn_reflns_limit_k_min 0
_diffrn_reflns_limit_l_max 8
_diffrn_reflns_limit_l_min -20
_diffrn_reflns_number 3867
_diffrn_reflns_theta_full 27.50
_diffrn_reflns_theta_max 27.50
_diffrn_standards_decay_% 0.54
_diffrn_standards_interval_count 150
_diffrn_standards_number 3
_exptl_absorpt_coefficient_mu 0.441
_exptl_absorpt_correction_T_max 0.802
_exptl_absorpt_correction_T_min 0.768
_exptl_absorpt_correction_type '\y scan'
_exptl_absorpt_process_details '(North et al., 1968)'
_exptl_crystal_colour brown
_exptl_crystal_density_diffrn 1.357
_exptl_crystal_density_meas ?
_exptl_crystal_density_method 'not measured'
_exptl_crystal_description prismatic
_exptl_crystal_F_000 1216.0
_exptl_crystal_size_max 0.600
_exptl_crystal_size_mid 0.500
_exptl_crystal_size_min 0.500
_refine_diff_density_max 0.23
_refine_diff_density_min -0.25
_refine_ls_extinction_method none
_refine_ls_goodness_of_fit_ref 1.015
_refine_ls_hydrogen_treatment constr
_refine_ls_number_parameters 149
_refine_ls_number_reflns 1468
_refine_ls_R_factor_gt 0.0505
_refine_ls_shift/su_max 0.000
_refine_ls_structure_factor_coef Fsqd
_refine_ls_weighting_details 'w = 1/[\s^2^(Fo^2^) + (0.064P)^2^+1.9396P] where P=(Fo^2^+2Fc^2^)/3'
_refine_ls_weighting_scheme calc
_refine_ls_wR_factor_ref 0.1804
_reflns_number_gt 1468
_reflns_number_total 3323
_reflns_threshold_expression I>2\s(I)
_cod_data_source_file ga1070.cif
_cod_data_source_block I
_cod_depositor_comments
;
The following automatic conversions were performed:

'_exptl_crystal_density_meas' value 'not measured' was changed to '?'
- the value is perceived as not measured.

Automatic conversion script
Id: cif_fix_values 3008 2015-01-20 13:52:24Z robertas 
;
_cod_original_sg_symbol_H-M 'C 2/c'
_cod_database_code 2014478
_cod_database_fobs_code 2014478

loop_
_symmetry_equiv_pos_as_xyz
x,y,z
-x,y,1/2-z
-x,-y,-z
x,-y,1/2+z
1/2+x,1/2+y,z
1/2-x,1/2+y,1/2-z
1/2-x,1/2-y,-z
1/2+x,1/2-y,1/2+z

loop_
_atom_site_label
_atom_site_fract_x
_atom_site_fract_y
_atom_site_fract_z
_atom_site_U_iso_or_equiv
_atom_site_adp_type
_atom_site_calc_flag
_atom_site_refinement_flags
_atom_site_occupancy
_atom_site_disorder_assembly
_atom_site_disorder_group
_atom_site_type_symbol
Cl1 1.15758(4) 0.91050(10) 0.56244(8) 0.0956(4) Uani d . 1.00 . . Cl
Cl2 1.03127(6) 1.39080(10) 0.39830(10) 0.1200(5) Uani d . 1.00 . . Cl
O1 1.03450(10) 0.7741(3) 0.4275(2) 0.0806(7) Uani d . 1.00 . . O
N1 0.91040(10) 0.7751(3) 0.2979(2) 0.0712(8) Uani d . 1.00 . . N
C1 1.03280(10) 0.9157(2) 0.4183(2) 0.0609(8) Uani d . 1.00 . . C
C2 1.08891(8) 0.9932(2) 0.47770(10) 0.0659(8) Uani d . 1.00 . . C
C3 1.08869(9) 1.1397(2) 0.47090(10) 0.0690(9) Uani d . 1.00 . . C
C4 1.03230(10) 1.2087(2) 0.4047(2) 0.0737(9) Uani d . 1.00 . . C
C5 0.97617(9) 1.1312(2) 0.34540(10) 0.0749(10) Uani d . 1.00 . . C
C6 0.97640(8) 0.9847(2) 0.35210(10) 0.0633(8) Uani d . 1.00 . . C
C7 0.9151(2) 0.9082(4) 0.2914(2) 0.0734(9) Uani d . 1.00 . . C
C8 0.8449(2) 0.7071(4) 0.2379(2) 0.0800(10) Uani d . 1.00 . . C
C9 0.81150(10) 0.6553(3) 0.30060(10) 0.0624(8) Uani d . 1.00 . . C
C10 0.75600(10) 0.7300(2) 0.3023(2) 0.0790(10) Uani d . 1.00 . . C
C11 0.72620(10) 0.6888(3) 0.3627(2) 0.1000(10) Uani d . 1.00 . . C
C12 0.7518(2) 0.5728(3) 0.4214(2) 0.0990(10) Uani d . 1.00 . . C
C13 0.8072(2) 0.4981(2) 0.4196(2) 0.0920(10) Uani d . 1.00 . . C
C14 0.83700(10) 0.5393(2) 0.3592(2) 0.0771(10) Uani d . 1.00 . . C
C15 0.8592(2) 0.5948(5) 0.1802(3) 0.111(2) Uani d . 1.00 . . C
H1 1.1271 1.1925 0.5115 0.0831 Uiso calc . 1.00 . . H
H2 0.9377 1.1783 0.3002 0.0904 Uiso calc . 1.00 . . H
H3 0.8778 0.9594 0.2463 0.0889 Uiso calc . 1.00 . . H
H4 0.8161 0.7759 0.1963 0.0953 Uiso calc . 1.00 . . H
H5 0.7384 0.8091 0.2621 0.0958 Uiso calc . 1.00 . . H
H6 0.6882 0.7397 0.3637 0.1199 Uiso calc . 1.00 . . H
H7 0.7315 0.5447 0.4627 0.1175 Uiso calc . 1.00 . . H
H8 0.8247 0.4188 0.4598 0.1113 Uiso calc . 1.00 . . H
H9 0.8749 0.4884 0.3582 0.0929 Uiso calc . 1.00 . . H
H10 0.8178 0.5514 0.1396 0.1342 Uiso calc . 1.00 . . H
H11 0.8814 0.6353 0.1442 0.1342 Uiso calc . 1.00 . . H
H12 0.8886 0.5244 0.2211 0.1342 Uiso calc . 1.00 . . H
H13 0.9911 0.7383 0.3795 0.0972 Uiso calc . 1.00 . . H

loop_
_atom_site_aniso_label
_atom_site_aniso_U_11
_atom_site_aniso_U_22
_atom_site_aniso_U_33
_atom_site_aniso_U_12
_atom_site_aniso_U_13
_atom_site_aniso_U_23
Cl1 0.0536(5) 0.1069(8) 0.1062(8) 0.0065(5) 0.0119(4) 0.0161(6)
Cl2 0.1077(9) 0.0828(8) 0.1340(10) -0.0157(6) 0.0125(7) 0.0225(7)
O1 0.0650(10) 0.080(2) 0.093(2) -0.0030(10) 0.0280(10) -0.0040(10)
N1 0.065(2) 0.087(2) 0.060(2) -0.017(2) 0.0240(10) -0.008(2)
C1 0.057(2) 0.071(2) 0.063(2) -0.004(2) 0.0340(10) 0.000(2)
C2 0.048(2) 0.087(2) 0.065(2) 0.000(2) 0.026(2) 0.001(2)
C3 0.054(2) 0.091(3) 0.062(2) -0.014(2) 0.023(2) -0.002(2)
C4 0.069(2) 0.081(2) 0.067(2) -0.013(2) 0.023(2) 0.007(2)
C5 0.068(2) 0.092(3) 0.057(2) -0.006(2) 0.018(2) 0.013(2)
C6 0.058(2) 0.083(2) 0.049(2) -0.008(2) 0.0220(10) -0.001(2)
C7 0.066(2) 0.099(3) 0.049(2) -0.013(2) 0.0160(10) 0.001(2)
C8 0.069(2) 0.099(3) 0.059(2) -0.020(2) 0.014(2) -0.009(2)
C9 0.062(2) 0.071(2) 0.047(2) -0.014(2) 0.0140(10) -0.008(2)
C10 0.067(2) 0.087(3) 0.069(2) 0.000(2) 0.012(2) -0.007(2)
C11 0.067(2) 0.140(4) 0.088(3) -0.011(2) 0.027(2) -0.029(3)
C12 0.103(3) 0.121(4) 0.079(3) -0.037(3) 0.045(3) -0.017(3)
C13 0.119(3) 0.081(3) 0.062(2) -0.017(3) 0.022(2) -0.002(2)
C14 0.079(2) 0.082(2) 0.066(2) -0.001(2) 0.025(2) -0.010(2)
C15 0.107(3) 0.156(4) 0.086(3) -0.047(3) 0.055(3) -0.052(3)

loop_
_atom_type_symbol
_atom_type_description
_atom_type_scat_dispersion_real
_atom_type_scat_dispersion_imag
_atom_type_scat_source
C C 0.003 0.002
;International Tables for Crystallography
(1992, Vol. C, Tables 4.2.6.8 and 6.1.1.4)
;
H H 0.000 0.000
;International Tables for Crystallography
(1992, Vol. C, Table 6.1.1.4)
;
Cl Cl 0.148 0.159
;International Tables for Crystallography
(1992, Vol. C, Tables 4.2.6.8 and 6.1.1.4)
;
N N 0.006 0.003
;International Tables for Crystallography
(1992, Vol. C, Tables 4.2.6.8 and 6.1.1.4)
;
O O 0.011 0.006
;International Tables for Crystallography
(1992, Vol. C, Tables 4.2.6.8 and 6.1.1.4)
;

loop_
_geom_angle_atom_site_label_1
_geom_angle_atom_site_label_2
_geom_angle_atom_site_label_3
_geom_angle
_geom_angle_publ_flag
C1 O1 H13 106.6 no
C7 N1 C8 117.8(3) yes
O1 C1 C2 118.4(2) no
O1 C1 C6 121.6(2) yes
C2 C1 C6 120.0(2) no
Cl1 C2 C1 120.7(2) no
Cl1 C2 C3 119.30(10) no
C1 C2 C3 120.00(10) no
C2 C3 C4 120.0(2) no
C2 C3 H1 119.9 no
C4 C3 H1 120.1 no
Cl2 C4 C3 119.90(10) no
Cl2 C4 C5 120.00(10) no
C3 C4 C5 120.0(2) no
C4 C5 C6 120.0(2) no
C4 C5 H2 120.0 no
C6 C5 H2 120.0 no
C1 C6 C5 120.00(10) no
C1 C6 C7 121.9(2) no
C5 C6 C7 118.1(2) yes
N1 C7 C6 121.3(3) yes
N1 C7 H3 119.5 no
C6 C7 H3 119.2 no
N1 C8 C9 108.0(3) yes
N1 C8 C15 108.4(3) yes
N1 C8 H4 108.6 no
C9 C8 C15 115.0(3) no
C9 C8 H4 108.5 no
C15 C8 H4 108.1 no
C8 C9 C10 118.7(2) no
C8 C9 C14 121.3(2) no
C10 C9 C14 120.0(2) no
C9 C10 C11 120.0(2) no
C9 C10 H5 120.1 no
C11 C10 H5 119.9 no
C10 C11 C12 120.0(3) no
C10 C11 H6 120.0 no
C12 C11 H6 120.0 no
C11 C12 C13 120.0(3) no
C11 C12 H7 120.0 no
C13 C12 H7 120.0 no
C12 C13 C14 120.0(2) no
C12 C13 H8 120.0 no
C14 C13 H8 120.0 no
C9 C14 C13 120.0(2) no
C9 C14 H9 120.0 no
C13 C14 H9 120.0 no
C8 C15 H10 110.0 no
C8 C15 H11 109.9 no
C8 C15 H12 109.4 no
H10 C15 H11 109.7 no
H10 C15 H12 109.0 no
H11 C15 H12 108.8 no

loop_
_geom_bond_atom_site_label_1
_geom_bond_atom_site_label_2
_geom_bond_site_symmetry_1
_geom_bond_site_symmetry_2
_geom_bond_distance
_geom_bond_publ_flag
Cl1 C2 . . 1.714(2) yes
Cl2 C4 . . 1.726(2) yes
O1 C1 . . 1.347(3) yes
O1 H13 . . 0.985 no
N1 C7 . . 1.271(5) yes
N1 C8 . . 1.478(4) yes
C1 C2 . . 1.390(2) no
C1 C6 . . 1.390(2) no
C2 C3 . . 1.390(3) no
C3 C4 . . 1.390(3) no
C3 H1 . . 0.950 no
C4 C5 . . 1.390(3) no
C5 C6 . . 1.390(3) no
C5 H2 . . 0.950 no
C6 C7 . . 1.460(4) no
C7 H3 . . 0.950 no
C8 C9 . . 1.507(5) no
C8 C15 . . 1.502(7) no
C8 H4 . . 0.950 no
C9 C10 . . 1.390(4) no
C9 C14 . . 1.390(3) no
C10 C11 . . 1.390(4) no
C10 H5 . . 0.950 no
C11 C12 . . 1.390(4) no
C11 H6 . . 0.950 no
C12 C13 . . 1.390(5) no
C12 H7 . . 0.950 no
C13 C14 . . 1.390(4) no
C13 H8 . . 0.950 no
C14 H9 . . 0.950 no
C15 H10 . . 0.950 no
C15 H11 . . 0.950 no
C15 H12 . . 0.950 no

loop_
_geom_hbond_atom_site_label_D
_geom_hbond_atom_site_label_H
_geom_hbond_atom_site_label_A
_geom_hbond_angle_DHA
_geom_hbond_publ_flag
O1 H13 N1 148 yes

loop_
_geom_torsion_atom_site_label_1
_geom_torsion_atom_site_label_2
_geom_torsion_atom_site_label_3
_geom_torsion_atom_site_label_4
_geom_torsion
_geom_torsion_publ_flag
Cl1 C2 C1 O1 -1.7(4) no
Cl1 C2 C1 C6 177.7(2) no
Cl1 C2 C3 C4 -177.7(2) no
Cl2 C4 C3 C2 178.5(2) no
Cl2 C4 C5 C6 -178.5(2) no
O1 C1 C2 C3 -179.3(2) no
O1 C1 C6 C5 179.3(3) no
O1 C1 C6 C7 2.3(4) yes
N1 C7 C6 C1 1.3(5) yes
N1 C7 C6 C5 -175.8(3) no
N1 C8 C9 C10 104.9(3) no
N1 C8 C9 C14 -72.0(3) no
C1 C2 C3 C4 0.0(4) no
C1 C6 C5 C4 0.0(4) no
C2 C1 C6 C5 0.0(4) no
C2 C1 C6 C7 -177.1(3) no
C2 C3 C4 C5 0.0(4) no
C3 C2 C1 C6 0.0(4) no
C3 C4 C5 C6 0.0(4) no
C4 C5 C6 C7 177.2(3) no
C6 C7 N1 C8 176.2(3) yes
C7 N1 C8 C9 -111.1(4) yes
C7 N1 C8 C15 123.6(4) yes
C8 C9 C10 C11 -176.9(2) no
C8 C9 C14 C13 176.8(2) no
C9 C10 C11 C12 0.0(3) no
C9 C14 C13 C12 0.0(3) no
C10 C9 C8 C15 -134.0(3) no
C10 C9 C14 C13 0.0(3) no
C10 C11 C12 C13 0.0(4) no
C11 C10 C9 C14 0.0(3) no
C11 C12 C13 C14 0.0(4) no
C14 C9 C8 C15 49.2(3) no
C14 C9 C8 C15 49.2(3) no
